data_7110968
loop_
_publ_author_name
'Yuan, Aihua'
'Li, Baolong'
'Zha, Zhenggen'
'Duan, Chunying'
'Liu, Yongjian'
'Xu, Zheng'
'Zou, Jianzhong'
'Keizer, Steven'

_publ_section_title
;
 An unusual three-dimensional porous framework complex
 {[Cu(en)2][KCr(CN)6]}\\infty (en = ethylenediamine) from a template
 self-assembly reaction
;
_journal_issue 14
_journal_name_full 'Chemical Communications'
_journal_page_first 1297
_journal_paper_doi 10.1039/b002913k
_journal_year 2000
_chemical_formula_sum 'C10 H16 Cr Cu K N10'
_chemical_formula_weight 430.97
_chemical_name_systematic
; 
? 
;
_space_group_IT_number 15
_symmetry_cell_setting monoclinic
_symmetry_space_group_name_Hall '-C 2yc'
_symmetry_space_group_name_H-M 'C 1 2/c 1'
_atom_sites_solution_hydrogens geom
_atom_sites_solution_primary direct
_atom_sites_solution_secondary difmap
_audit_creation_method SHELXL
_cell_angle_alpha 90.00
_cell_angle_beta 98.70(2)
_cell_angle_gamma 90.00
_cell_formula_units_Z 4
_cell_length_a 8.5237(12)
_cell_length_b 17.014(3)
_cell_length_c 12.103(2)
_cell_measurement_reflns_used 25
_cell_measurement_temperature 293(2)
_cell_measurement_theta_max 12.59
_cell_measurement_theta_min 4.53
_cell_volume 1735.0(5)
_computing_cell_refinement 'Siemens XSCANS'
_computing_data_collection 'Siemens XSCANS'
_computing_data_reduction 'Siemens SHELXTL'
_computing_molecular_graphics 'Siemens SHELXTL'
_computing_publication_material 'Siemens SHELXTL'
_computing_structure_refinement 'Siemens SHELXTL'
_computing_structure_solution 'Siemens SHELXTL'
_diffrn_ambient_temperature 293(2)
_diffrn_measurement_device 'Siemens P4'
_diffrn_measurement_method '2\q/\w scans'
_diffrn_radiation_monochromator graphite
_diffrn_radiation_source 'fine-focus sealed tube'
_diffrn_radiation_type MoK\a
_diffrn_radiation_wavelength 0.71073
_diffrn_reflns_av_R_equivalents 0.0418
_diffrn_reflns_av_sigmaI/netI 0.0337
_diffrn_reflns_limit_h_max 11
_diffrn_reflns_limit_h_min -1
_diffrn_reflns_limit_k_max 23
_diffrn_reflns_limit_k_min -1
_diffrn_reflns_limit_l_max 16
_diffrn_reflns_limit_l_min -17
_diffrn_reflns_number 3190
_diffrn_reflns_theta_max 30.00
_diffrn_reflns_theta_min 2.39
_diffrn_standards_decay_% 3.48
_diffrn_standards_interval_count 97
_diffrn_standards_number 3
_exptl_absorpt_coefficient_mu 2.105
_exptl_absorpt_correction_T_max 0.7992
_exptl_absorpt_correction_T_min 0.3575
_exptl_absorpt_correction_type empirical
_exptl_crystal_colour 'red                 '
_exptl_crystal_density_diffrn 1.650
_exptl_crystal_description 'plate '
_exptl_crystal_F_000 872
_exptl_crystal_size_max 0.6
_exptl_crystal_size_mid 0.6
_exptl_crystal_size_min 0.1
_refine_diff_density_max 0.833
_refine_diff_density_min -0.838
_refine_diff_density_rms 0.136
_refine_ls_extinction_coef 0.0092(10)
_refine_ls_extinction_expression Fc^*^=kFc[1+0.001xFc^2^\l^3^/sin(2\q)]^-1/4^
_refine_ls_extinction_method SHELXL
_refine_ls_goodness_of_fit_all 1.096
_refine_ls_goodness_of_fit_obs 1.137
_refine_ls_matrix_type full
_refine_ls_number_parameters 108
_refine_ls_number_reflns 2540
_refine_ls_number_restraints 0
_refine_ls_restrained_S_all 1.096
_refine_ls_restrained_S_obs 1.137
_refine_ls_R_factor_all 0.0578
_refine_ls_R_factor_obs 0.0505
_refine_ls_shift/esd_max 0.000
_refine_ls_shift/esd_mean 0.000
_refine_ls_structure_factor_coef Fsqd
_refine_ls_weighting_details 'w=1/[\s^2^(Fo^2^)+(0.0924P)^2^+2.4035P] where P=(Fo^2^+2Fc^2^)/3'
_refine_ls_weighting_scheme calc
_refine_ls_wR_factor_all 0.1533
_refine_ls_wR_factor_obs 0.1491
_reflns_number_observed 2241
_reflns_number_total 2540
_reflns_observed_criterion >2sigma(I)
_cod_data_source_file b002913ksup1.cif
_cod_data_source_block s12
_cod_depositor_comments
;
The following automatic conversions were performed:

'_symmetry_cell_setting' value 'Monoclinic' changed to 'monoclinic'
according to /home/saulius/struct/CIF-dictionaries/cif_core.dic
dictionary named 'cif_core.dic' version 2.4.2 from 2011-04-26.

Automatic conversion script
Id: cif_fix_values 1891 2012-01-12 08:04:46Z andrius 

The following automatic conversions were performed:

'_refine_ls_weighting_scheme' value 'calc
w=1/[\s^2^(Fo^2^)+(0.0924P)^2^+2.4035P] where P=(Fo^2^+2Fc^2^)/3' was
changed to 'calc'. New tag '_refine_ls_weighting_details' was
created. The value of the new tag was set to
'w=1/[\s^2^(Fo^2^)+(0.0924P)^2^+2.4035P] where P=(Fo^2^+2Fc^2^)/3'.

Automatic conversion script
Id: cif_fix_values 3143 2015-03-26 13:38:13Z robertas 
;
_cod_original_sg_symbol_H-M 'C2/c  '
_cod_database_code 7110968

loop_
_symmetry_equiv_pos_as_xyz
'x, y, z'
'-x, y, -z+1/2'
'x+1/2, y+1/2, z'
'-x+1/2, y+1/2, -z+1/2'
'-x, -y, -z'
'x, -y, z-1/2'
'-x+1/2, -y+1/2, -z'
'x+1/2, -y+1/2, z-1/2'

loop_
_atom_site_aniso_label
_atom_site_aniso_U_11
_atom_site_aniso_U_22
_atom_site_aniso_U_33
_atom_site_aniso_U_23
_atom_site_aniso_U_13
_atom_site_aniso_U_12
Cu1 0.0283(3) 0.0392(3) 0.0459(3) 0.0021(2) 0.0195(2) -0.0002(2)
Cr1 0.0197(3) 0.0229(3) 0.0161(3) 0.000 0.0039(2) 0.000
K1 0.0293(4) 0.0285(4) 0.0217(3) 0.000 0.0067(2) 0.000
N1 0.0441(14) 0.063(2) 0.0239(10) -0.0021(10) 0.0072(9) -0.0038(10)
N2 0.0380(13) 0.0436(14) 0.0486(15) -0.0066(11) 0.0091(11) -0.0112(10)
N3 0.058(2) 0.060(2) 0.051(2) -0.0054(14) 0.0049(14) 0.031(2)
N4 0.0476(14) 0.056(2) 0.051(2) 0.0076(12) 0.0249(12) 0.0145(12)
N5 0.0375(12) 0.0520(15) 0.0370(12) -0.0007(10) 0.0117(9) -0.0107(10)
C1 0.0243(10) 0.0346(12) 0.0256(11) -0.0016(8) 0.0056(8) -0.0018(8)
C2 0.0264(10) 0.0285(11) 0.0224(9) -0.0014(8) 0.0049(8) 0.0004(8)
C3 0.0364(12) 0.0343(12) 0.0279(11) 0.0006(9) 0.0047(9) 0.0070(9)
C4 0.103(4) 0.046(2) 0.132(5) -0.006(3) 0.074(4) 0.001(2)
C5 0.089(3) 0.049(2) 0.101(4) 0.015(2) 0.051(3) -0.001(2)

loop_
_atom_site_label
_atom_site_type_symbol
_atom_site_fract_x
_atom_site_fract_y
_atom_site_fract_z
_atom_site_U_iso_or_equiv
_atom_site_thermal_displace_type
_atom_site_occupancy
_atom_site_calc_flag
_atom_site_refinement_flags
Cu1 Cu 0.5000 0.5000 1.0000 0.0363(2) Uani 1 d S
Cr1 Cr 0.0000 0.61733(3) 0.2500 0.0195(2) Uani 1 d S
K1 K 0.0000 0.36415(5) 0.2500 0.0262(2) Uani 1 d S
N1 N 0.0056(3) 0.6162(2) 0.5171(2) 0.0434(6) Uani 1 d .
N2 N -0.2858(4) 0.4902(2) 0.2047(3) 0.0431(6) Uani 1 d .
N3 N -0.2665(3) 0.7508(2) 0.2469(2) 0.0571(9) Uani 1 d .
N4 N 0.3818(3) 0.5876(2) 1.0601(3) 0.0497(7) Uani 1 d .
H4A H 0.2768(3) 0.5790(2) 1.0429(3) 0.060 Uiso 1 calc R
H4B H 0.4065(3) 0.5890(2) 1.1350(3) 0.060 Uiso 1 calc R
N5 N 0.6142(3) 0.5860(2) 0.9318(2) 0.0416(6) Uani 1 d .
H5A H 0.7196(3) 0.5804(2) 0.9522(2) 0.050 Uiso 1 calc R
H5B H 0.5930(3) 0.5829(2) 0.8568(2) 0.050 Uiso 1 calc R
C1 C 0.0050(3) 0.61648(14) 0.4224(2) 0.0280(5) Uani 1 d .
C2 C -0.1806(3) 0.53367(14) 0.2247(2) 0.0256(4) Uani 1 d .
C3 C -0.1724(3) 0.7032(2) 0.2442(2) 0.0329(5) Uani 1 d .
C4 C 0.4215(8) 0.6620(3) 1.0137(6) 0.088(2) Uani 1 d .
H4C H 0.3356(8) 0.6771(3) 0.9555(6) 0.105 Uiso 1 calc R
H4D H 0.4287(8) 0.7016(3) 1.0719(6) 0.105 Uiso 1 calc R
C5 C 0.5648(7) 0.6622(3) 0.9681(5) 0.0761(14) Uani 1 d .
H5C H 0.6485(7) 0.6828(3) 1.0238(5) 0.091 Uiso 1 calc R
H5D H 0.5530(7) 0.6977(3) 0.9047(5) 0.091 Uiso 1 calc R

loop_
_atom_type_symbol
_atom_type_description
_atom_type_scat_dispersion_real
_atom_type_scat_dispersion_imag
_atom_type_scat_source
C C 0.0033 0.0016 'International Tables Vol C Tables 4.2.6.8 and 6.1.1.4'
H H 0.0000 0.0000 'International Tables Vol C Tables 4.2.6.8 and 6.1.1.4'
N N 0.0061 0.0033 'International Tables Vol C Tables 4.2.6.8 and 6.1.1.4'
Cr Cr 0.3209 0.6236 'International Tables Vol C Tables 4.2.6.8 and 6.1.1.4'
Cu Cu 0.3201 1.2651 'International Tables Vol C Tables 4.2.6.8 and 6.1.1.4'
K K 0.2009 0.2494 'International Tables Vol C Tables 4.2.6.8 and 6.1.1.4'

loop_
_geom_angle_atom_site_label_1
_geom_angle_atom_site_label_2
_geom_angle_atom_site_label_3
_geom_angle
_geom_angle_site_symmetry_1
_geom_angle_site_symmetry_3
N4 Cu1 N4 180.000(1) 5_667 .
N4 Cu1 N5 84.74(13) 5_667 5_667
N4 Cu1 N5 95.26(13) . 5_667
N4 Cu1 N5 95.26(13) 5_667 .
N4 Cu1 N5 84.74(13) . .
N5 Cu1 N5 180.0 5_667 .
C3 Cr1 C3 90.0(2) 2 .
C3 Cr1 C1 86.87(10) 2 2
C3 Cr1 C1 93.70(9) . 2
C3 Cr1 C1 93.70(9) 2 .
C3 Cr1 C1 86.87(10) . .
C1 Cr1 C1 179.20(14) 2 .
C3 Cr1 C2 173.42(9) 2 .
C3 Cr1 C2 88.41(10) . .
C1 Cr1 C2 86.87(9) 2 .
C1 Cr1 C2 92.59(9) . .
C3 Cr1 C2 88.41(10) 2 2
C3 Cr1 C2 173.42(9) . 2
C1 Cr1 C2 92.59(9) 2 2
C1 Cr1 C2 86.87(9) . 2
C2 Cr1 C2 93.88(13) . 2
N3 K1 N3 91.97(15) 4_445 3_545
N3 K1 N1 102.39(8) 4_445 6_565
N3 K1 N1 87.08(8) 3_545 6_565
N3 K1 N1 87.08(8) 4_445 5_566
N3 K1 N1 102.39(8) 3_545 5_566
N1 K1 N1 166.48(14) 6_565 5_566
N3 K1 N2 169.44(8) 4_445 2
N3 K1 N2 86.54(9) 3_545 2
N1 K1 N2 87.98(8) 6_565 2
N1 K1 N2 83.05(8) 5_566 2
N3 K1 N2 86.54(9) 4_445 .
N3 K1 N2 169.44(8) 3_545 .
N1 K1 N2 83.05(8) 6_565 .
N1 K1 N2 87.98(8) 5_566 .
N2 K1 N2 96.80(9) 2 .
N3 K1 C2 160.44(8) 4_445 2
N3 K1 C2 106.65(9) 3_545 2
N1 K1 C2 84.87(8) 6_565 2
N1 K1 C2 83.18(7) 5_566 2
N2 K1 C2 20.58(6) 2 2
N2 K1 C2 76.23(6) . 2
N3 K1 C2 106.65(9) 4_445 .
N3 K1 C2 160.44(8) 3_545 .
N1 K1 C2 83.18(7) 6_565 .
N1 K1 C2 84.87(8) 5_566 .
N2 K1 C2 76.23(6) 2 .
N2 K1 C2 20.58(6) . .
C2 K1 C2 55.68(8) 2 .
C1 N1 K1 172.9(3) . 5_566
C2 N2 K1 81.3(2) . .
C3 N3 K1 178.6(3) . 3_455
C4 N4 Cu1 110.6(2) . .
C5 N5 Cu1 110.2(2) . .
N1 C1 Cr1 179.1(2) . .
N2 C2 Cr1 175.4(2) . .
N2 C2 K1 78.1(2) . .
Cr1 C2 K1 105.22(8) . .
N3 C3 Cr1 176.5(2) . .
C5 C4 N4 114.8(4) . .
C4 C5 N5 115.1(3) . .

loop_
_geom_bond_atom_site_label_1
_geom_bond_atom_site_label_2
_geom_bond_distance
_geom_bond_site_symmetry_2
Cu1 N4 1.996(3) 5_667
Cu1 N4 1.996(3) .
Cu1 N5 2.004(3) 5_667
Cu1 N5 2.004(3) .
Cr1 C3 2.065(3) 2
Cr1 C3 2.065(3) .
Cr1 C1 2.080(2) 2
Cr1 C1 2.080(2) .
Cr1 C2 2.085(2) .
Cr1 C2 2.085(2) 2
K1 N3 2.776(3) 4_445
K1 N3 2.776(3) 3_545
K1 N1 2.846(2) 6_565
K1 N1 2.846(2) 5_566
K1 N2 3.229(3) 2
K1 N2 3.229(3) .
K1 C2 3.262(3) 2
K1 C2 3.262(2) .
N1 C1 1.146(3) .
N1 K1 2.846(2) 5_566
N2 C2 1.160(4) .
N3 C3 1.144(3) .
N3 K1 2.776(3) 3_455
N4 C4 1.447(5) .
N5 C5 1.451(5) .
C4 C5 1.415(7) .
